data_1555123
loop_
_publ_author_name
'Li, Hexin'
'Zhang, Mengru'
'Mehfooz, Haroon'
'Zhu, Dongxia'
'Zhao, Jinbo'
'Zhang, Qian'

_publ_section_title
;
 Highly convergent modular access to poly-carbon substituted cyclopropanes
 via Cu(i)-catalyzed three-component cyclopropene carboallylation
;
_journal_issue 19
_journal_name_full 'Organic Chemistry Frontiers'
_journal_page_first 3387
_journal_paper_doi 10.1039/C9QO00902G
_journal_volume 6
_journal_year 2019
_chemical_formula_moiety 'C25 H24 O'
_chemical_formula_sum 'C25 H24 O'
_chemical_formula_weight 338.42
_space_group_crystal_system monoclinic
_space_group_IT_number 14
_space_group_name_Hall '-P 2ybc'
_space_group_name_H-M_alt 'P 1 21/c 1'
_atom_sites_solution_hydrogens geom
_atom_sites_solution_primary dual
_audit_creation_date 2019-06-12
_audit_creation_method
;
Olex2 1.2
(compiled 2018.05.29 svn.r3508 for OlexSys, GUI svn.r5506)
;
_audit_update_record
;
2019-06-21 deposited with the CCDC.	2019-08-16 downloaded from the CCDC.
;
_cell_angle_alpha 90
_cell_angle_beta 93.737(13)
_cell_angle_gamma 90
_cell_formula_units_Z 4
_cell_length_a 10.220(2)
_cell_length_b 9.550(2)
_cell_length_c 20.071(5)
_cell_measurement_reflns_used 9398
_cell_measurement_temperature 273(2)
_cell_measurement_theta_max 68.75
_cell_measurement_theta_min 4.63
_cell_volume 1954.8(7)
_computing_cell_refinement 'SAINT V8.38A (?, 2016)'
_computing_data_reduction 'SAINT V8.38A (?, 2016)'
_computing_molecular_graphics 'Olex2 (Dolomanov et al., 2009)'
_computing_publication_material 'Olex2 (Dolomanov et al., 2009)'
_computing_structure_refinement 'ShelXL (Sheldrick, 2015)'
_computing_structure_solution 'ShelXT (Sheldrick, 2015)'
_diffrn_ambient_temperature 273.15
_diffrn_measured_fraction_theta_full 0.989
_diffrn_measured_fraction_theta_max 0.975
_diffrn_measurement_device_type 'CCD area detector'
_diffrn_measurement_method 'phi and omega scans'
_diffrn_radiation_monochromator graphite
_diffrn_radiation_type CuK\a
_diffrn_radiation_wavelength 1.54178
_diffrn_reflns_av_R_equivalents 0.0369
_diffrn_reflns_av_unetI/netI 0.0297
_diffrn_reflns_Laue_measured_fraction_full 0.989
_diffrn_reflns_Laue_measured_fraction_max 0.975
_diffrn_reflns_limit_h_max 12
_diffrn_reflns_limit_h_min -12
_diffrn_reflns_limit_k_max 11
_diffrn_reflns_limit_k_min -11
_diffrn_reflns_limit_l_max 24
_diffrn_reflns_limit_l_min -16
_diffrn_reflns_number 16572
_diffrn_reflns_point_group_measured_fraction_full 0.989
_diffrn_reflns_point_group_measured_fraction_max 0.975
_diffrn_reflns_theta_full 67.679
_diffrn_reflns_theta_max 69.671
_diffrn_reflns_theta_min 6.404
_exptl_absorpt_coefficient_mu 0.525
_exptl_absorpt_correction_type none
_exptl_crystal_density_diffrn 1.150
_exptl_crystal_description block
_exptl_crystal_F_000 720
_refine_diff_density_max 0.282
_refine_diff_density_min -0.243
_refine_diff_density_rms 0.040
_refine_ls_extinction_method none
_refine_ls_goodness_of_fit_ref 1.081
_refine_ls_hydrogen_treatment constr
_refine_ls_matrix_type full
_refine_ls_number_parameters 236
_refine_ls_number_reflns 3594
_refine_ls_number_restraints 0
_refine_ls_restrained_S_all 1.081
_refine_ls_R_factor_all 0.0749
_refine_ls_R_factor_gt 0.0624
_refine_ls_shift/su_max 0.000
_refine_ls_shift/su_mean 0.000
_refine_ls_structure_factor_coef Fsqd
_refine_ls_weighting_details 'w=1/[\s^2^(Fo^2^)+(0.0488P)^2^+1.1375P] where P=(Fo^2^+2Fc^2^)/3'
_refine_ls_weighting_scheme calc
_refine_ls_wR_factor_gt 0.1446
_refine_ls_wR_factor_ref 0.1530
_reflns_Friedel_coverage 0.000
_reflns_number_gt 2969
_reflns_number_total 3594
_reflns_threshold_expression 'I > 2\s(I)'
_cod_data_source_file c9qo00902g2.cif
_cod_data_source_block lhx
_cod_original_cell_volume 1954.8(8)
_cod_database_code 1555123
_shelx_shelxl_version_number 2014/7
_shelx_space_group_comment
;
The symmetry employed for this shelxl refinement is uniquely defined
by the following loop, which should always be used as a source of
symmetry information in preference to the above space-group names.
They are only intended as comments.
;
_olex2_refinement_description
;
1. Fixed Uiso
 At 1.2 times of:
  All C(H) groups, All C(H,H) groups
 At 1.5 times of:
  All C(H,H,H) groups
2.a Ternary CH refined with riding coordinates:
 C006(H006), C007(H007)
2.b Secondary CH2 refined with riding coordinates:
 C00I(H00I,H00J)
2.c Aromatic/amide H refined with riding coordinates:
 C008(H008), C00A(H00A), C00B(H00B), C00C(H00C), C00D(H00D), C00E(H00E),
 C00F(H00F), C00G(H00G), C00H(H00H), C00J(H00K), C00K(H00L), C00L(H00M),
 C00N(H00Q), C00O(H00R), C00P(H00S)
2.d X=CH2 refined with riding coordinates:
 C00Q(H00T,H00U)
2.e Idealised Me refined as rotating group:
 C00M(H00N,H00O,H00P)
;
_olex2_submission_special_instructions 'No special instructions were received'

loop_
_space_group_symop_operation_xyz
'x, y, z'
'-x, y+1/2, -z+1/2'
'-x, -y, -z'
'x, -y-1/2, z-1/2'

loop_
_atom_site_label
_atom_site_type_symbol
_atom_site_fract_x
_atom_site_fract_y
_atom_site_fract_z
_atom_site_U_iso_or_equiv
_atom_site_adp_type
_atom_site_occupancy
_atom_site_site_symmetry_order
_atom_site_calc_flag
_atom_site_refinement_flags_posn
O001 O 0.95435(16) 0.85305(18) 0.88755(8) 0.0663(5) Uani 1 1 d .
C002 C 0.64056(19) 0.5129(2) 0.62559(10) 0.0411(4) Uani 1 1 d .
C003 C 0.60677(19) 0.3631(2) 0.60742(9) 0.0423(5) Uani 1 1 d .
C004 C 0.52654(19) 0.6005(2) 0.64444(10) 0.0443(5) Uani 1 1 d .
C005 C 0.81313(18) 0.6250(2) 0.72034(10) 0.0438(5) Uani 1 1 d .
C006 C 0.77659(19) 0.5335(2) 0.66213(10) 0.0445(5) Uani 1 1 d .
H006 H 0.8261 0.4456 0.6646 0.053 Uiso 1 1 calc R
C007 C 0.7523(2) 0.5813(2) 0.59100(11) 0.0482(5) Uani 1 1 d .
H007 H 0.7915 0.5192 0.5589 0.058 Uiso 1 1 calc R
C008 C 0.8067(2) 0.8353(2) 0.78795(11) 0.0492(5) Uani 1 1 d .
H008 H 0.7714 0.9235 0.7948 0.059 Uiso 1 1 calc R
C009 C 0.9033(2) 0.7835(2) 0.83195(11) 0.0498(5) Uani 1 1 d .
C00A C 0.7617(2) 0.7560(2) 0.73328(11) 0.0493(5) Uani 1 1 d .
H00A H 0.6951 0.7918 0.7044 0.059 Uiso 1 1 calc R
C00B C 0.9117(2) 0.5766(2) 0.76561(11) 0.0530(5) Uani 1 1 d .
H00B H 0.9485 0.4892 0.7586 0.064 Uiso 1 1 calc R
C00C C 0.4885(2) 0.6017(3) 0.70930(11) 0.0560(6) Uani 1 1 d .
H00C H 0.5352 0.5494 0.7419 0.067 Uiso 1 1 calc R
C00D C 0.7005(2) 0.2696(2) 0.58605(11) 0.0528(5) Uani 1 1 d .
H00D H 0.7853 0.3011 0.5807 0.063 Uiso 1 1 calc R
C00E C 0.4818(2) 0.3104(2) 0.61409(11) 0.0527(5) Uani 1 1 d .
H00E H 0.4168 0.3700 0.6279 0.063 Uiso 1 1 calc R
C00F C 0.9565(2) 0.6533(3) 0.82027(12) 0.0598(6) Uani 1 1 d .
H00F H 1.0227 0.6176 0.8495 0.072 Uiso 1 1 calc R
C00G C 0.5451(3) 0.0818(2) 0.58021(13) 0.0671(7) Uani 1 1 d .
H00G H 0.5247 -0.0116 0.5714 0.081 Uiso 1 1 calc R
C00H C 0.4513(2) 0.1719(3) 0.60079(13) 0.0646(6) Uani 1 1 d .
H00H H 0.3667 0.1396 0.6058 0.077 Uiso 1 1 calc R
C00I C 0.7556(2) 0.7343(2) 0.57082(13) 0.0590(6) Uani 1 1 d .
H00I H 0.7178 0.7442 0.5255 0.071 Uiso 1 1 calc R
H00J H 0.7025 0.7884 0.5998 0.071 Uiso 1 1 calc R
C00J C 0.4532(2) 0.6763(2) 0.59633(13) 0.0576(6) Uani 1 1 d .
H00K H 0.4757 0.6742 0.5522 0.069 Uiso 1 1 calc R
C00K C 0.6696(3) 0.1313(2) 0.57271(13) 0.0635(6) Uani 1 1 d .
H00L H 0.7336 0.0710 0.5585 0.076 Uiso 1 1 calc R
C00L C 0.3814(3) 0.6801(3) 0.72623(15) 0.0754(8) Uani 1 1 d .
H00M H 0.3567 0.6802 0.7700 0.091 Uiso 1 1 calc R
C00M C 0.8963(3) 0.9827(3) 0.90290(14) 0.0754(8) Uani 1 1 d .
H00N H 0.9048 1.0469 0.8666 0.113 Uiso 1 1 calc GR
H00O H 0.9395 1.0205 0.9428 0.113 Uiso 1 1 calc GR
H00P H 0.8050 0.9687 0.9096 0.113 Uiso 1 1 calc GR
C00N C 0.3468(3) 0.7550(3) 0.61350(17) 0.0771(8) Uani 1 1 d .
H00Q H 0.2988 0.8064 0.5810 0.093 Uiso 1 1 calc R
C00O C 0.3119(3) 0.7576(3) 0.6784(2) 0.0859(10) Uani 1 1 d .
H00R H 0.2412 0.8117 0.6899 0.103 Uiso 1 1 calc R
C00P C 0.8934(3) 0.7915(3) 0.57500(18) 0.0844(9) Uani 1 1 d .
H00S H 0.9356 0.7915 0.6175 0.101 Uiso 1 1 calc R
C00Q C 0.9581(4) 0.8381(4) 0.5306(2) 0.1218(14) Uani 1 1 d .
H00T H 0.9221 0.8414 0.4868 0.146 Uiso 1 1 calc R
H00U H 1.0430 0.8702 0.5407 0.146 Uiso 1 1 calc R

loop_
_atom_site_aniso_label
_atom_site_aniso_U_11
_atom_site_aniso_U_22
_atom_site_aniso_U_33
_atom_site_aniso_U_23
_atom_site_aniso_U_13
_atom_site_aniso_U_12
O001 0.0627(10) 0.0682(11) 0.0662(10) -0.0159(8) -0.0090(8) -0.0034(8)
C002 0.0423(10) 0.0378(10) 0.0432(10) 0.0001(8) 0.0027(8) 0.0006(8)
C003 0.0501(11) 0.0395(10) 0.0369(10) 0.0003(8) 0.0001(8) 0.0025(9)
C004 0.0424(10) 0.0375(10) 0.0528(11) -0.0058(9) 0.0024(9) -0.0022(8)
C005 0.0382(10) 0.0394(10) 0.0540(11) 0.0000(9) 0.0041(8) -0.0007(8)
C006 0.0417(10) 0.0365(10) 0.0553(12) -0.0011(9) 0.0028(9) 0.0030(8)
C007 0.0507(12) 0.0417(11) 0.0533(12) 0.0002(9) 0.0109(9) 0.0002(9)
C008 0.0448(11) 0.0400(11) 0.0633(13) -0.0048(9) 0.0063(10) -0.0010(9)
C009 0.0425(11) 0.0521(12) 0.0547(12) -0.0051(10) 0.0016(9) -0.0080(9)
C00A 0.0427(11) 0.0444(11) 0.0599(13) -0.0021(10) -0.0028(9) 0.0029(9)
C00B 0.0486(12) 0.0441(12) 0.0657(14) -0.0016(10) -0.0010(10) 0.0072(9)
C00C 0.0498(12) 0.0617(14) 0.0565(13) -0.0143(11) 0.0048(10) -0.0034(10)
C00D 0.0555(12) 0.0449(12) 0.0582(13) -0.0050(10) 0.0059(10) 0.0013(10)
C00E 0.0487(12) 0.0461(12) 0.0630(13) -0.0047(10) 0.0008(10) -0.0007(9)
C00F 0.0526(13) 0.0595(14) 0.0654(14) -0.0007(11) -0.0103(11) 0.0059(11)
C00G 0.0829(18) 0.0404(12) 0.0763(17) -0.0092(11) -0.0087(13) -0.0065(12)
C00H 0.0597(14) 0.0511(14) 0.0816(17) -0.0047(12) -0.0052(12) -0.0108(11)
C00I 0.0674(15) 0.0457(12) 0.0648(14) 0.0102(11) 0.0119(11) 0.0000(11)
C00J 0.0520(12) 0.0497(13) 0.0705(15) 0.0058(11) -0.0003(11) 0.0052(10)
C00K 0.0748(16) 0.0438(12) 0.0720(15) -0.0117(11) 0.0043(13) 0.0075(11)
C00L 0.0597(15) 0.0847(19) 0.0834(18) -0.0406(16) 0.0164(14) -0.0059(14)
C00M 0.0682(16) 0.0766(18) 0.0809(18) -0.0328(15) 0.0008(13) -0.0046(14)
C00N 0.0543(14) 0.0601(16) 0.116(2) 0.0048(16) -0.0021(15) 0.0120(12)
C00O 0.0534(15) 0.0691(18) 0.136(3) -0.0350(19) 0.0152(17) 0.0123(13)
C00P 0.0770(18) 0.0539(15) 0.125(3) 0.0257(16) 0.0312(18) 0.0036(14)
C00Q 0.115(3) 0.080(2) 0.176(4) 0.025(3) 0.054(3) -0.008(2)

loop_
_atom_type_symbol
_atom_type_description
_atom_type_scat_dispersion_real
_atom_type_scat_dispersion_imag
_atom_type_scat_source
C C 0.0181 0.0091 'International Tables Vol C Tables 4.2.6.8 and 6.1.1.4'
H H 0.0000 0.0000 'International Tables Vol C Tables 4.2.6.8 and 6.1.1.4'
O O 0.0492 0.0322 'International Tables Vol C Tables 4.2.6.8 and 6.1.1.4'

loop_
_geom_angle_atom_site_label_1
_geom_angle_atom_site_label_2
_geom_angle_atom_site_label_3
_geom_angle
C009 O001 C00M 117.23(19)
C003 C002 C006 114.86(16)
C003 C002 C007 117.57(17)
C004 C002 C003 114.78(16)
C004 C002 C006 119.95(16)
C004 C002 C007 119.56(17)
C007 C002 C006 58.80(13)
C00D C003 C002 121.91(18)
C00E C003 C002 121.14(18)
C00E C003 C00D 116.89(19)
C00C C004 C002 120.81(19)
C00C C004 C00J 118.6(2)
C00J C004 C002 120.52(19)
C00A C005 C006 126.73(18)
C00A C005 C00B 116.38(19)
C00B C005 C006 116.86(18)
C002 C006 H006 111.2
C005 C006 C002 128.41(17)
C005 C006 H006 111.2
C005 C006 C007 125.81(18)
C007 C006 C002 59.95(13)
C007 C006 H006 111.2
C002 C007 H007 113.0
C006 C007 C002 61.25(13)
C006 C007 H007 113.0
C006 C007 C00I 122.72(19)
C00I C007 C002 124.41(18)
C00I C007 H007 113.0
C009 C008 H008 120.0
C009 C008 C00A 120.0(2)
C00A C008 H008 120.0
O001 C009 C008 124.6(2)
O001 C009 C00F 116.11(19)
C008 C009 C00F 119.2(2)
C005 C00A H00A 119.0
C008 C00A C005 122.0(2)
C008 C00A H00A 119.0
C005 C00B H00B 118.9
C00F C00B C005 122.3(2)
C00F C00B H00B 118.9
C004 C00C H00C 119.7
C004 C00C C00L 120.7(2)
C00L C00C H00C 119.7
C003 C00D H00D 119.4
C00K C00D C003 121.2(2)
C00K C00D H00D 119.4
C003 C00E H00E 119.1
C00H C00E C003 121.7(2)
C00H C00E H00E 119.1
C009 C00F H00F 120.0
C00B C00F C009 120.1(2)
C00B C00F H00F 120.0
C00H C00G H00G 120.4
C00H C00G C00K 119.1(2)
C00K C00G H00G 120.4
C00E C00H H00H 119.8
C00G C00H C00E 120.4(2)
C00G C00H H00H 119.8
C007 C00I H00I 109.3
C007 C00I H00J 109.3
H00I C00I H00J 107.9
C00P C00I C007 111.8(2)
C00P C00I H00I 109.3
C00P C00I H00J 109.3
C004 C00J H00K 119.7
C00N C00J C004 120.5(2)
C00N C00J H00K 119.7
C00D C00K H00L 119.7
C00G C00K C00D 120.6(2)
C00G C00K H00L 119.7
C00C C00L H00M 120.0
C00O C00L C00C 120.0(3)
C00O C00L H00M 120.0
O001 C00M H00N 109.5
O001 C00M H00O 109.5
O001 C00M H00P 109.5
H00N C00M H00O 109.5
H00N C00M H00P 109.5
H00O C00M H00P 109.5
C00J C00N H00Q 119.9
C00O C00N C00J 120.2(3)
C00O C00N H00Q 119.9
C00L C00O H00R 120.0
C00N C00O C00L 119.9(2)
C00N C00O H00R 120.0
C00I C00P H00S 115.3
C00Q C00P C00I 129.5(4)
C00Q C00P H00S 115.3
C00P C00Q H00T 120.0
C00P C00Q H00U 120.0
H00T C00Q H00U 120.0

loop_
_geom_bond_atom_site_label_1
_geom_bond_atom_site_label_2
_geom_bond_distance
O001 C009 1.372(3)
O001 C00M 1.416(3)
C002 C003 1.512(3)
C002 C004 1.503(3)
C002 C006 1.541(3)
C002 C007 1.522(3)
C003 C00D 1.397(3)
C003 C00E 1.387(3)
C004 C00C 1.383(3)
C004 C00J 1.387(3)
C005 C006 1.487(3)
C005 C00A 1.388(3)
C005 C00B 1.391(3)
C006 H006 0.9800
C006 C007 1.504(3)
C007 H007 0.9800
C007 C00I 1.517(3)
C008 H008 0.9300
C008 C009 1.373(3)
C008 C00A 1.387(3)
C009 C00F 1.384(3)
C00A H00A 0.9300
C00B H00B 0.9300
C00B C00F 1.373(3)
C00C H00C 0.9300
C00C C00L 1.386(3)
C00D H00D 0.9300
C00D C00K 1.380(3)
C00E H00E 0.9300
C00E C00H 1.381(3)
C00F H00F 0.9300
C00G H00G 0.9300
C00G C00H 1.372(4)
C00G C00K 1.375(4)
C00H H00H 0.9300
C00I H00I 0.9700
C00I H00J 0.9700
C00I C00P 1.508(4)
C00J H00K 0.9300
C00J C00N 1.384(3)
C00K H00L 0.9300
C00L H00M 0.9300
C00L C00O 1.374(4)
C00M H00N 0.9600
C00M H00O 0.9600
C00M H00P 0.9600
C00N H00Q 0.9300
C00N C00O 1.372(4)
C00O H00R 0.9300
C00P H00S 0.9300
C00P C00Q 1.227(4)
C00Q H00T 0.9300
C00Q H00U 0.9300
